data_4087042
loop_
_publ_author_name
'Vinogradov, Mikhail M.'
'Nelyubina, Yulia V.'
'Pavlov, Alexander A.'
'Novikov, Valentin V.'
'Shvydkiy, Nikita V.'
'Kudinov, Alexander R.'

_publ_section_title
;
 Polyhedral Rearrangements in the Complexes of Rhodium and Iridium with
 Isomeric Carborane Anions [7,8-Me2-X-SMe2-7,8-nido-C2B9H8]&#x2212; (X = 9
 and 10)
;
_journal_issue 4
_journal_name_full Organometallics
_journal_page_first 791
_journal_paper_doi 10.1021/acs.organomet.6b00858
_journal_volume 36
_journal_year 2017
_chemical_formula_moiety 'C16 H35 B9 Ru S'
_chemical_formula_sum 'C16 H35 B9 Ru S'
_chemical_formula_weight 457.86
_space_group_crystal_system orthorhombic
_space_group_IT_number 29
_space_group_name_Hall 'P 2c -2ac'
_space_group_name_H-M_alt 'P c a 21'
_symmetry_space_group_name_Hall 'P 2c -2ac'
_symmetry_space_group_name_H-M 'P c a 21'
_atom_sites_solution_hydrogens geom
_audit_creation_method SHELXL-2014/6
_cell_angle_alpha 90
_cell_angle_beta 90
_cell_angle_gamma 90
_cell_formula_units_Z 4
_cell_length_a 15.0257(7)
_cell_length_b 10.0797(5)
_cell_length_c 14.1728(7)
_cell_measurement_reflns_used 4042
_cell_measurement_temperature 120(2)
_cell_measurement_theta_max 30
_cell_measurement_theta_min 3
_cell_volume 2146.54(18)
_computing_cell_refinement 'APEX2 (Bruker, 2005)'
_computing_data_collection 'APEX2 (Bruker, 2005)'
_computing_data_reduction 'APEX2 (Bruker, 2005)'
_computing_molecular_graphics 'SHELXL-2014/6 (Sheldrick, 2014)'
_computing_publication_material 'SHELXL-2014/6 (Sheldrick, 2014)'
_computing_structure_refinement 'SHELXL-2014/6 (Sheldrick, 2014)'
_computing_structure_solution 'APEX2 (Bruker, 2005)'
_diffrn_ambient_temperature 120(2)
_diffrn_measured_fraction_theta_full 1.000
_diffrn_measured_fraction_theta_max 1.000
_diffrn_measurement_device_type 'Bruker APEX2 DUO CCD area detector'
_diffrn_measurement_method 'phi and omega scans'
_diffrn_radiation_type MoK\a
_diffrn_radiation_wavelength 0.71073
_diffrn_reflns_av_R_equivalents 0.0439
_diffrn_reflns_av_unetI/netI 0.0350
_diffrn_reflns_Laue_measured_fraction_full 1.000
_diffrn_reflns_Laue_measured_fraction_max 1.000
_diffrn_reflns_limit_h_max 20
_diffrn_reflns_limit_h_min -20
_diffrn_reflns_limit_k_max 13
_diffrn_reflns_limit_k_min -13
_diffrn_reflns_limit_l_max 19
_diffrn_reflns_limit_l_min -19
_diffrn_reflns_number 25728
_diffrn_reflns_point_group_measured_fraction_full 0.999
_diffrn_reflns_point_group_measured_fraction_max 1.000
_diffrn_reflns_theta_full 25.242
_diffrn_reflns_theta_max 29.000
_diffrn_reflns_theta_min 2.020
_exptl_absorpt_coefficient_mu 0.827
_exptl_absorpt_correction_T_max 0.0998
_exptl_absorpt_correction_T_min 0.0641
_exptl_absorpt_correction_type multi-scan
_exptl_absorpt_process_details 'APEX2 (Bruker, 2005)'
_exptl_crystal_colour yellow
_exptl_crystal_density_diffrn 1.417
_exptl_crystal_description prism
_exptl_crystal_F_000 944
_exptl_crystal_size_max 0.200
_exptl_crystal_size_mid 0.150
_exptl_crystal_size_min 0.150
_refine_diff_density_max 0.676
_refine_diff_density_min -0.385
_refine_diff_density_rms 0.067
_refine_ls_abs_structure_details
;
 Flack x determined using 2444 quotients [(I+)-(I-)]/[(I+)+(I-)]
 (Parsons, Flack and Wagner, Acta Cryst. B69 (2013) 249-259).
;
_refine_ls_abs_structure_Flack 0.000(17)
_refine_ls_extinction_method none
_refine_ls_goodness_of_fit_ref 1.021
_refine_ls_hydrogen_treatment constr
_refine_ls_matrix_type full
_refine_ls_number_parameters 253
_refine_ls_number_reflns 5717
_refine_ls_number_restraints 1
_refine_ls_restrained_S_all 1.021
_refine_ls_R_factor_all 0.0283
_refine_ls_R_factor_gt 0.0255
_refine_ls_shift/su_max 0.001
_refine_ls_shift/su_mean 0.000
_refine_ls_structure_factor_coef Fsqd
_refine_ls_weighting_details 'w=1/[\s^2^(Fo^2^)+(0.0309P)^2^+0.2317P] where P=(Fo^2^+2Fc^2^)/3'
_refine_ls_weighting_scheme calc
_refine_ls_wR_factor_gt 0.0589
_refine_ls_wR_factor_ref 0.0606
_reflns_Friedel_coverage 0.922
_reflns_Friedel_fraction_full 0.999
_reflns_Friedel_fraction_max 0.999
_reflns_number_gt 5381
_reflns_number_total 5717
_reflns_threshold_expression 'I > 2\s(I)'
_cod_data_source_file om6b00858_si_005.cif
_cod_data_source_block 6
_cod_depositor_comments 'Adding full bibliography for 4087039--4087043.cif.'
_cod_original_cell_volume 2146.53(18)
_cod_database_code 4087042
_shelx_space_group_comment
;
The symmetry employed for this shelxl refinement is uniquely defined
by the following loop, which should always be used as a source of
symmetry information in preference to the above space-group names.
They are only intended as comments.
;
_shelx_estimated_absorpt_t_min 0.852
_shelx_estimated_absorpt_t_max 0.886
_shelxl_version_number 2014/6

loop_
_space_group_symop_operation_xyz
'x, y, z'
'-x, -y, z+1/2'
'x+1/2, -y, z'
'-x+1/2, y, z+1/2'

loop_
_atom_site_label
_atom_site_type_symbol
_atom_site_fract_x
_atom_site_fract_y
_atom_site_fract_z
_atom_site_U_iso_or_equiv
_atom_site_adp_type
_atom_site_occupancy
_atom_site_site_symmetry_order
_atom_site_calc_flag
_atom_site_refinement_flags_posn
_atom_site_refinement_flags_adp
S1 S 0.10571(6) -0.75022(9) -0.72536(6) 0.01892(16) Uani 1 1 d . .
C1 C -0.0276(2) -0.9063(3) -0.5933(2) 0.0163(7) Uani 1 1 d . .
C2 C -0.0816(2) -0.8806(3) -0.4915(2) 0.0163(6) Uani 1 1 d . .
Ru3 Ru -0.07343(2) -0.70386(2) -0.57807(2) 0.01330(6) Uani 1 1 d . .
B4 B 0.0562(3) -0.7901(4) -0.6037(3) 0.0167(8) Uani 1 1 d . .
B5 B 0.0807(2) -0.9562(3) -0.5690(4) 0.0191(8) Uani 1 1 d . .
H5 H 0.1189 -1.0258 -0.6154 0.023 Uiso 1 1 calc R U
B6 B -0.0072(2) -1.0121(4) -0.4984(3) 0.0186(7) Uani 1 1 d . .
H6 H -0.0275 -1.1190 -0.4971 0.022 Uiso 1 1 calc R U
B7 B -0.0377(2) -0.7440(4) -0.4316(3) 0.0166(7) Uani 1 1 d . .
H7 H -0.0765 -0.6773 -0.3836 0.020 Uiso 1 1 calc R U
B8 B 0.0544(3) -0.6843(4) -0.5017(3) 0.0170(7) Uani 1 1 d . .
H8 H 0.0784 -0.5791 -0.5005 0.020 Uiso 1 1 calc R U
B9 B 0.1323(2) -0.8207(4) -0.5106(3) 0.0191(7) Uani 1 1 d . .
H9 H 0.2053 -0.8014 -0.5178 0.023 Uiso 1 1 calc R U
B10 B 0.0920(2) -0.9575(4) -0.4449(3) 0.0196(7) Uani 1 1 d . .
H10 H 0.1382 -1.0274 -0.4078 0.023 Uiso 1 1 calc R U
B11 B -0.0129(2) -0.9117(4) -0.3981(3) 0.0187(7) Uani 1 1 d . .
H11 H -0.0375 -0.9526 -0.3294 0.022 Uiso 1 1 calc R U
B12 B 0.0739(3) -0.7928(4) -0.4035(3) 0.0189(8) Uani 1 1 d . .
H12 H 0.1080 -0.7550 -0.3386 0.023 Uiso 1 1 calc R U
C13 C -0.0717(2) -0.9790(4) -0.6747(2) 0.0196(7) Uani 1 1 d . .
H13A H -0.0468 -1.0686 -0.6796 0.029 Uiso 1 1 calc R U
H13B H -0.0607 -0.9307 -0.7335 0.029 Uiso 1 1 calc R U
H13C H -0.1359 -0.9847 -0.6634 0.029 Uiso 1 1 calc R U
C14 C -0.1756(2) -0.9324(4) -0.4774(2) 0.0198(7) Uani 1 1 d . .
H14A H -0.1732 -1.0237 -0.4537 0.030 Uiso 1 1 calc R U
H14B H -0.2074 -0.9309 -0.5378 0.030 Uiso 1 1 calc R U
H14C H -0.2069 -0.8762 -0.4318 0.030 Uiso 1 1 calc R U
C15A C 0.1631(3) -0.5973(4) -0.6986(3) 0.0305(9) Uani 1 1 d . .
H15A H 0.1944 -0.5660 -0.7550 0.046 Uiso 1 1 calc R U
H15B H 0.2061 -0.6128 -0.6478 0.046 Uiso 1 1 calc R U
H15C H 0.1199 -0.5302 -0.6785 0.046 Uiso 1 1 calc R U
C15 C 0.2013(2) -0.8546(4) -0.7454(3) 0.0271(8) Uani 1 1 d . .
H15D H 0.2369 -0.8181 -0.7972 0.041 Uiso 1 1 calc R U
H15E H 0.1815 -0.9442 -0.7619 0.041 Uiso 1 1 calc R U
H15F H 0.2375 -0.8582 -0.6879 0.041 Uiso 1 1 calc R U
C16 C -0.1907(2) -0.6677(3) -0.6736(2) 0.0177(7) Uani 1 1 d . .
C17 C -0.21245(19) -0.6265(3) -0.5802(4) 0.0211(6) Uani 1 1 d . .
C18 C -0.1516(3) -0.5234(4) -0.5536(2) 0.0261(8) Uani 1 1 d . .
C19 C -0.0938(2) -0.5004(3) -0.6315(3) 0.0228(7) Uani 1 1 d . .
C20 C -0.1171(2) -0.5902(3) -0.7057(2) 0.0177(6) Uani 1 1 d . .
C21 C -0.2431(2) -0.7636(4) -0.7329(3) 0.0231(7) Uani 1 1 d . .
H21A H -0.2908 -0.7160 -0.7657 0.035 Uiso 1 1 calc R U
H21B H -0.2690 -0.8322 -0.6923 0.035 Uiso 1 1 calc R U
H21C H -0.2036 -0.8052 -0.7794 0.035 Uiso 1 1 calc R U
C22 C -0.2914(3) -0.6694(4) -0.5229(3) 0.0311(9) Uani 1 1 d . .
H22A H -0.3386 -0.6027 -0.5281 0.047 Uiso 1 1 calc R U
H22B H -0.2739 -0.6788 -0.4566 0.047 Uiso 1 1 calc R U
H22C H -0.3134 -0.7548 -0.5465 0.047 Uiso 1 1 calc R U
C23 C -0.1557(3) -0.4456(4) -0.4639(3) 0.0406(11) Uani 1 1 d . .
H23A H -0.2022 -0.3778 -0.4689 0.061 Uiso 1 1 calc R U
H23B H -0.0981 -0.4026 -0.4527 0.061 Uiso 1 1 calc R U
H23C H -0.1693 -0.5053 -0.4113 0.061 Uiso 1 1 calc R U
C24 C -0.0293(3) -0.3859(4) -0.6369(3) 0.0364(10) Uani 1 1 d . .
H24A H -0.0624 -0.3022 -0.6387 0.055 Uiso 1 1 calc R U
H24B H 0.0069 -0.3942 -0.6942 0.055 Uiso 1 1 calc R U
H24C H 0.0097 -0.3871 -0.5814 0.055 Uiso 1 1 calc R U
C25 C -0.0819(2) -0.5885(4) -0.8042(3) 0.0264(8) Uani 1 1 d . .
H25A H -0.1223 -0.5373 -0.8446 0.040 Uiso 1 1 calc R U
H25B H -0.0777 -0.6796 -0.8280 0.040 Uiso 1 1 calc R U
H25C H -0.0228 -0.5474 -0.8048 0.040 Uiso 1 1 calc R U

loop_
_atom_site_aniso_label
_atom_site_aniso_U_11
_atom_site_aniso_U_22
_atom_site_aniso_U_33
_atom_site_aniso_U_23
_atom_site_aniso_U_13
_atom_site_aniso_U_12
S1 0.0187(4) 0.0219(4) 0.0161(4) -0.0004(3) 0.0014(3) -0.0032(3)
C1 0.0147(13) 0.0144(13) 0.020(2) -0.0006(12) 0.0009(12) -0.0004(10)
C2 0.0151(15) 0.0183(16) 0.0155(15) 0.0009(12) 0.0001(12) 0.0008(11)
Ru3 0.01425(10) 0.01357(10) 0.01209(10) -0.00065(13) -0.00149(14) 0.00128(8)
B4 0.0169(16) 0.0172(17) 0.0158(19) 0.0001(12) 0.0003(12) -0.0023(12)
B5 0.0150(14) 0.0190(15) 0.023(2) 0.0014(19) 0.0004(16) 0.0031(11)
B6 0.0183(17) 0.0159(16) 0.0216(18) 0.0031(15) 0.0031(15) 0.0037(13)
B7 0.0164(17) 0.0187(17) 0.0147(17) -0.0026(13) -0.0040(14) 0.0010(14)
B8 0.0184(17) 0.0182(18) 0.0145(17) -0.0021(14) -0.0021(14) -0.0011(13)
B9 0.0148(17) 0.0211(18) 0.0215(18) 0.0011(14) 0.0007(14) 0.0000(14)
B10 0.0156(17) 0.0230(19) 0.0201(19) 0.0048(14) -0.0001(14) 0.0041(14)
B11 0.0161(16) 0.0220(19) 0.0181(17) 0.0041(14) 0.0002(14) 0.0016(14)
B12 0.0155(19) 0.025(2) 0.0166(19) 0.0028(14) -0.0019(14) 0.0004(14)
C13 0.0215(17) 0.0188(17) 0.0185(16) -0.0038(13) 0.0015(13) 0.0011(13)
C14 0.0169(15) 0.0232(17) 0.0194(17) 0.0026(13) 0.0023(13) -0.0007(12)
C15A 0.042(2) 0.0263(19) 0.0236(18) 0.0001(15) 0.0051(16) -0.0142(17)
C15 0.0186(16) 0.037(2) 0.0261(19) -0.0036(15) 0.0078(14) 0.0002(15)
C16 0.0170(15) 0.0196(16) 0.0167(16) 0.0016(12) -0.0038(12) 0.0022(12)
C17 0.0214(13) 0.0243(14) 0.0177(13) 0.002(2) -0.0034(19) 0.0098(11)
C18 0.0337(19) 0.0229(17) 0.0218(18) -0.0038(13) -0.0107(14) 0.0143(14)
C19 0.0248(18) 0.0149(16) 0.0285(19) 0.0002(14) -0.0109(15) 0.0027(13)
C20 0.0195(16) 0.0167(15) 0.0169(16) 0.0019(12) -0.0038(12) 0.0012(12)
C21 0.0203(16) 0.0247(17) 0.0244(18) 0.0001(14) -0.0079(15) -0.0036(13)
C22 0.0220(19) 0.044(2) 0.027(2) 0.0073(17) 0.0043(15) 0.0159(16)
C23 0.056(3) 0.035(2) 0.030(2) -0.0172(18) -0.016(2) 0.028(2)
C24 0.040(2) 0.0180(18) 0.051(3) 0.0070(17) -0.020(2) -0.0050(16)
C25 0.0260(19) 0.034(2) 0.0195(17) 0.0086(15) -0.0027(14) -0.0034(15)

loop_
_atom_type_symbol
_atom_type_description
_atom_type_scat_dispersion_real
_atom_type_scat_dispersion_imag
_atom_type_scat_source
C C 0.0033 0.0016 'International Tables Vol C Tables 4.2.6.8 and 6.1.1.4'
H H 0.0000 0.0000 'International Tables Vol C Tables 4.2.6.8 and 6.1.1.4'
B B 0.0013 0.0007 'International Tables Vol C Tables 4.2.6.8 and 6.1.1.4'
S S 0.1246 0.1234 'International Tables Vol C Tables 4.2.6.8 and 6.1.1.4'
Ru Ru -1.2594 0.8363 'International Tables Vol C Tables 4.2.6.8 and 6.1.1.4'

loop_
_geom_angle_atom_site_label_1
_geom_angle_atom_site_label_2
_geom_angle_atom_site_label_3
_geom_angle
C15 S1 C15A 98.7(2)
C15 S1 B4 109.14(17)
C15A S1 B4 100.10(17)
C13 C1 C2 121.2(3)
C13 C1 B4 125.5(3)
C2 C1 B4 108.8(2)
C13 C1 B5 114.8(3)
C2 C1 B5 109.1(3)
B4 C1 B5 62.0(2)
C13 C1 B6 111.5(3)
C2 C1 B6 61.0(2)
B4 C1 B6 110.6(2)
B5 C1 B6 60.3(2)
C13 C1 Ru3 113.1(2)
C2 C1 Ru3 67.33(16)
B4 C1 Ru3 66.47(16)
B5 C1 Ru3 123.4(2)
B6 C1 Ru3 123.7(2)
C14 C2 C1 120.7(3)
C14 C2 B11 113.4(3)
C1 C2 B11 110.3(2)
C14 C2 B6 110.1(3)
C1 C2 B6 61.5(2)
B11 C2 B6 60.9(2)
C14 C2 B7 124.0(3)
C1 C2 B7 110.9(2)
B11 C2 B7 62.6(2)
B6 C2 B7 112.7(2)
C14 C2 Ru3 114.2(2)
C1 C2 Ru3 67.14(15)
B11 C2 Ru3 123.7(2)
B6 C2 Ru3 124.0(2)
B7 C2 Ru3 66.77(17)
B4 Ru3 C1 47.02(13)
B4 Ru3 C2 79.40(13)
C1 Ru3 C2 45.53(12)
B4 Ru3 B7 82.19(14)
C1 Ru3 B7 80.91(13)
C2 Ru3 B7 47.36(13)
B4 Ru3 C18 147.36(15)
C1 Ru3 C18 165.50(14)
C2 Ru3 C18 124.20(14)
B7 Ru3 C18 97.78(13)
B4 Ru3 C19 116.13(14)
C1 Ru3 C19 152.35(13)
C2 Ru3 C19 161.84(13)
B7 Ru3 C19 122.18(14)
C18 Ru3 C19 37.74(14)
B4 Ru3 B8 48.46(14)
C1 Ru3 B8 81.78(13)
C2 Ru3 B8 81.13(13)
B7 Ru3 B8 48.55(14)
C18 Ru3 B8 108.29(14)
C19 Ru3 B8 101.84(13)
B4 Ru3 C17 168.94(16)
C1 Ru3 C17 128.75(11)
C2 Ru3 C17 103.99(13)
B7 Ru3 C17 107.95(17)
C18 Ru3 C17 37.84(13)
C19 Ru3 C17 62.66(13)
B8 Ru3 C17 142.05(15)
B4 Ru3 C20 109.48(13)
C1 Ru3 C20 119.66(12)
C2 Ru3 C20 149.48(12)
B7 Ru3 C20 159.28(13)
C18 Ru3 C20 63.00(12)
C19 Ru3 C20 37.54(12)
B8 Ru3 C20 127.12(13)
C17 Ru3 C20 62.33(15)
B4 Ru3 C16 131.93(13)
C1 Ru3 C16 109.96(12)
C2 Ru3 C16 115.43(12)
B7 Ru3 C16 142.61(13)
C18 Ru3 C16 62.70(13)
C19 Ru3 C16 62.27(12)
B8 Ru3 C16 163.43(13)
C17 Ru3 C16 37.07(16)
C20 Ru3 C16 37.08(12)
C1 B4 B9 106.8(3)
C1 B4 B5 59.33(19)
B9 B4 B5 59.9(2)
C1 B4 B8 108.9(3)
B9 B4 B8 60.9(2)
B5 B4 B8 109.8(3)
C1 B4 S1 120.1(2)
B9 B4 S1 117.1(2)
B5 B4 S1 111.4(3)
B8 B4 S1 127.2(2)
C1 B4 Ru3 66.51(16)
B9 B4 Ru3 121.7(2)
B5 B4 Ru3 121.1(2)
B8 B4 Ru3 67.23(17)
S1 B4 Ru3 114.57(18)
C1 B5 B6 60.0(2)
C1 B5 B10 106.9(3)
B6 B5 B10 60.1(2)
C1 B5 B9 106.2(2)
B6 B5 B9 108.1(3)
B10 B5 B9 60.0(3)
C1 B5 B4 58.70(19)
B6 B5 B4 107.7(3)
B10 B5 B4 107.6(3)
B9 B5 B4 59.8(2)
C1 B5 H5 123.0
B6 B5 H5 121.4
B10 B5 H5 122.0
B9 B5 H5 122.1
B4 B5 H5 122.2
C2 B6 C1 57.55(19)
C2 B6 B11 58.7(2)
C1 B6 B11 105.3(3)
C2 B6 B5 105.8(2)
C1 B6 B5 59.6(2)
B11 B6 B5 108.4(3)
C2 B6 B10 106.4(3)
C1 B6 B10 106.9(3)
B11 B6 B10 60.7(2)
B5 B6 B10 60.4(2)
C2 B6 H6 123.9
C1 B6 H6 123.6
B11 B6 H6 122.1
B5 B6 H6 121.6
B10 B6 H6 121.6
C2 B7 B12 104.2(3)
C2 B7 B11 57.6(2)
B12 B7 B11 59.2(2)
C2 B7 B8 106.5(3)
B12 B7 B8 59.8(2)
B11 B7 B8 107.4(3)
C2 B7 Ru3 65.87(16)
B12 B7 Ru3 119.5(2)
B11 B7 Ru3 118.5(2)
B8 B7 Ru3 66.64(17)
C2 B7 H7 124.9
B12 B7 H7 121.1
B11 B7 H7 120.9
B8 B7 H7 122.1
Ru3 B7 H7 109.8
B12 B8 B4 105.1(3)
B12 B8 B7 59.7(2)
B4 B8 B7 104.8(3)
B12 B8 B9 59.0(2)
B4 B8 B9 58.9(2)
B7 B8 B9 106.3(3)
B12 B8 Ru3 117.8(2)
B4 B8 Ru3 64.31(17)
B7 B8 Ru3 64.81(16)
B9 B8 Ru3 117.3(2)
B12 B8 H8 120.9
B4 B8 H8 124.7
B7 B8 H8 123.6
B9 B8 H8 120.9
Ru3 B8 H8 111.7
B10 B9 B4 107.9(3)
B10 B9 B12 60.4(2)
B4 B9 B12 106.9(3)
B10 B9 B5 59.8(3)
B4 B9 B5 60.3(2)
B12 B9 B5 107.8(3)
B10 B9 B8 109.6(3)
B4 B9 B8 60.2(2)
B12 B9 B8 60.0(2)
B5 B9 B8 109.5(3)
B10 B9 H9 121.2
B4 B9 H9 122.3
B12 B9 H9 122.3
B5 B9 H9 121.3
B8 B9 H9 120.5
B6 B10 B5 59.5(2)
B6 B10 B9 107.8(3)
B5 B10 B9 60.2(2)
B6 B10 B11 59.3(2)
B5 B10 B11 106.5(3)
B9 B10 B11 107.3(3)
B6 B10 B12 107.7(3)
B5 B10 B12 107.8(3)
B9 B10 B12 59.9(2)
B11 B10 B12 59.9(2)
B6 B10 H10 122.1
B5 B10 H10 122.2
B9 B10 H10 121.7
B11 B10 H10 122.6
B12 B10 H10 121.7
C2 B11 B6 60.4(2)
C2 B11 B10 107.2(3)
B6 B11 B10 60.0(2)
C2 B11 B12 106.7(3)
B6 B11 B12 108.7(3)
B10 B11 B12 60.4(2)
C2 B11 B7 59.8(2)
B6 B11 B7 109.9(3)
B10 B11 B7 109.4(3)
B12 B11 B7 60.3(2)
C2 B11 H11 122.8
B6 B11 H11 120.7
B10 B11 H11 121.5
B12 B11 H11 121.9
B7 B11 H11 120.5
B11 B12 B9 107.1(3)
B11 B12 B10 59.8(2)
B9 B12 B10 59.7(2)
B11 B12 B7 60.4(2)
B9 B12 B7 108.4(3)
B10 B12 B7 109.0(3)
B11 B12 B8 109.0(3)
B9 B12 B8 61.0(2)
B10 B12 B8 109.7(3)
B7 B12 B8 60.5(2)
B11 B12 H12 122.0
B9 B12 H12 122.1
B10 B12 H12 121.1
B7 B12 H12 121.1
B8 B12 H12 120.4
C1 C13 H13A 109.5
C1 C13 H13B 109.5
H13A C13 H13B 109.5
C1 C13 H13C 109.5
H13A C13 H13C 109.5
H13B C13 H13C 109.5
C2 C14 H14A 109.5
C2 C14 H14B 109.5
H14A C14 H14B 109.5
C2 C14 H14C 109.5
H14A C14 H14C 109.5
H14B C14 H14C 109.5
S1 C15A H15A 109.5
S1 C15A H15B 109.5
H15A C15A H15B 109.5
S1 C15A H15C 109.5
H15A C15A H15C 109.5
H15B C15A H15C 109.5
S1 C15 H15D 109.5
S1 C15 H15E 109.5
H15D C15 H15E 109.5
S1 C15 H15F 109.5
H15D C15 H15F 109.5
H15E C15 H15F 109.5
C17 C16 C20 108.3(3)
C17 C16 C21 125.9(3)
C20 C16 C21 125.4(3)
C17 C16 Ru3 70.64(18)
C20 C16 Ru3 70.99(18)
C21 C16 Ru3 129.9(2)
C16 C17 C18 108.0(3)
C16 C17 C22 126.9(3)
C18 C17 C22 124.7(4)
C16 C17 Ru3 72.29(18)
C18 C17 Ru3 69.71(18)
C22 C17 Ru3 129.2(3)
C19 C18 C17 107.6(3)
C19 C18 C23 126.8(4)
C17 C18 C23 125.3(4)
C19 C18 Ru3 71.7(2)
C17 C18 Ru3 72.45(17)
C23 C18 Ru3 126.2(2)
C18 C19 C20 108.5(3)
C18 C19 C24 123.8(4)
C20 C19 C24 127.1(4)
C18 C19 Ru3 70.6(2)
C20 C19 Ru3 72.44(19)
C24 C19 Ru3 129.7(3)
C16 C20 C19 107.5(3)
C16 C20 C25 125.3(3)
C19 C20 C25 126.4(3)
C16 C20 Ru3 71.93(18)
C19 C20 Ru3 70.02(19)
C25 C20 Ru3 131.1(2)
C16 C21 H21A 109.5
C16 C21 H21B 109.5
H21A C21 H21B 109.5
C16 C21 H21C 109.5
H21A C21 H21C 109.5
H21B C21 H21C 109.5
C17 C22 H22A 109.5
C17 C22 H22B 109.5
H22A C22 H22B 109.5
C17 C22 H22C 109.5
H22A C22 H22C 109.5
H22B C22 H22C 109.5
C18 C23 H23A 109.5
C18 C23 H23B 109.5
H23A C23 H23B 109.5
C18 C23 H23C 109.5
H23A C23 H23C 109.5
H23B C23 H23C 109.5
C19 C24 H24A 109.5
C19 C24 H24B 109.5
H24A C24 H24B 109.5
C19 C24 H24C 109.5
H24A C24 H24C 109.5
H24B C24 H24C 109.5
C20 C25 H25A 109.5
C20 C25 H25B 109.5
H25A C25 H25B 109.5
C20 C25 H25C 109.5
H25A C25 H25C 109.5
H25B C25 H25C 109.5

loop_
_geom_bond_atom_site_label_1
_geom_bond_atom_site_label_2
_geom_bond_distance
S1 C15 1.803(4)
S1 C15A 1.806(4)
S1 B4 1.920(4)
C1 C13 1.518(5)
C1 C2 1.676(5)
C1 B4 1.726(5)
C1 B5 1.738(5)
C1 B6 1.744(5)
C1 Ru3 2.164(3)
C2 C14 1.519(4)
C2 B11 1.708(5)
C2 B6 1.737(5)
C2 B7 1.747(5)
C2 Ru3 2.167(3)
Ru3 B4 2.163(4)
Ru3 B7 2.182(4)
Ru3 C18 2.193(3)
Ru3 C19 2.207(3)
Ru3 B8 2.214(4)
Ru3 C17 2.230(3)
Ru3 C20 2.239(3)
Ru3 C16 2.251(3)
B4 B9 1.774(6)
B4 B5 1.783(5)
B4 B8 1.797(5)
B5 B6 1.750(6)
B5 B10 1.767(7)
B5 B9 1.775(6)
B5 H5 1.1200
B6 B11 1.747(5)
B6 B10 1.761(5)
B6 H6 1.1200
B7 B12 1.793(5)
B7 B11 1.795(5)
B7 B8 1.807(5)
B7 H7 1.1200
B8 B12 1.794(6)
B8 B9 1.810(5)
B8 H8 1.1200
B9 B10 1.770(6)
B9 B12 1.774(6)
B9 H9 1.1200
B10 B11 1.772(5)
B10 B12 1.782(6)
B10 H10 1.1200
B11 B12 1.773(6)
B11 H11 1.1200
B12 H12 1.1200
C13 H13A 0.9800
C13 H13B 0.9800
C13 H13C 0.9800
C14 H14A 0.9800
C14 H14B 0.9800
C14 H14C 0.9800
C15A H15A 0.9800
C15A H15B 0.9800
C15A H15C 0.9800
C15 H15D 0.9800
C15 H15E 0.9800
C15 H15F 0.9800
C16 C17 1.425(6)
C16 C20 1.428(5)
C16 C21 1.505(5)
C17 C18 1.435(5)
C17 C22 1.502(5)
C18 C19 1.423(5)
C18 C23 1.495(5)
C19 C20 1.431(5)
C19 C24 1.509(5)
C20 C25 1.494(5)
C21 H21A 0.9800
C21 H21B 0.9800
C21 H21C 0.9800
C22 H22A 0.9800
C22 H22B 0.9800
C22 H22C 0.9800
C23 H23A 0.9800
C23 H23B 0.9800
C23 H23C 0.9800
C24 H24A 0.9800
C24 H24B 0.9800
C24 H24C 0.9800
C25 H25A 0.9800
C25 H25B 0.9800
C25 H25C 0.9800

loop_
_geom_torsion_atom_site_label_1
_geom_torsion_atom_site_label_2
_geom_torsion_atom_site_label_3
_geom_torsion_atom_site_label_4
_geom_torsion
C13 C1 C2 C14 1.3(4)
B4 C1 C2 C14 158.7(3)
B5 C1 C2 C14 -135.4(3)
B6 C1 C2 C14 -97.6(3)
Ru3 C1 C2 C14 105.5(3)
C13 C1 C2 B11 136.7(3)
B4 C1 C2 B11 -65.9(3)
B5 C1 C2 B11 0.0(3)
B6 C1 C2 B11 37.8(3)
Ru3 C1 C2 B11 -119.1(2)
C13 C1 C2 B6 98.9(3)
B4 C1 C2 B6 -103.7(3)
B5 C1 C2 B6 -37.8(2)
Ru3 C1 C2 B6 -156.9(2)
C13 C1 C2 B7 -155.9(3)
B4 C1 C2 B7 1.5(3)
B5 C1 C2 B7 67.4(3)
B6 C1 C2 B7 105.2(3)
Ru3 C1 C2 B7 -51.7(2)
C13 C1 C2 Ru3 -104.2(3)
B4 C1 C2 Ru3 53.2(2)
B5 C1 C2 Ru3 119.1(2)
B6 C1 C2 Ru3 156.9(2)
C13 C1 B4 B9 -139.7(3)
C2 C1 B4 B9 64.1(3)
B5 C1 B4 B9 -38.0(3)
B6 C1 B4 B9 -1.1(3)
Ru3 C1 B4 B9 117.8(2)
C13 C1 B4 B5 -101.7(4)
C2 C1 B4 B5 102.1(3)
B6 C1 B4 B5 36.9(3)
Ru3 C1 B4 B5 155.8(3)
C13 C1 B4 B8 156.0(3)
C2 C1 B4 B8 -0.2(3)
B5 C1 B4 B8 -102.3(3)
B6 C1 B4 B8 -65.4(3)
Ru3 C1 B4 B8 53.5(2)
C13 C1 B4 S1 -3.3(4)
C2 C1 B4 S1 -159.5(2)
B5 C1 B4 S1 98.4(3)
B6 C1 B4 S1 135.3(2)
Ru3 C1 B4 S1 -105.8(2)
C13 C1 B4 Ru3 102.4(3)
C2 C1 B4 Ru3 -53.69(19)
B5 C1 B4 Ru3 -155.8(3)
B6 C1 B4 Ru3 -118.9(2)
C13 C1 B5 B6 -101.7(3)
C2 C1 B5 B6 38.0(2)
B4 C1 B5 B6 139.7(3)
Ru3 C1 B5 B6 113.0(3)
C13 C1 B5 B10 -140.7(3)
C2 C1 B5 B10 -1.0(3)
B4 C1 B5 B10 100.7(3)
B6 C1 B5 B10 -39.0(3)
Ru3 C1 B5 B10 73.9(3)
C13 C1 B5 B9 156.5(3)
C2 C1 B5 B9 -63.8(3)
B4 C1 B5 B9 37.8(3)
B6 C1 B5 B9 -101.9(4)
Ru3 C1 B5 B9 11.1(4)
C13 C1 B5 B4 118.6(3)
C2 C1 B5 B4 -101.6(3)
B6 C1 B5 B4 -139.7(3)
Ru3 C1 B5 B4 -26.7(3)
B9 B4 B5 C1 137.0(3)
B8 B4 B5 C1 100.7(3)
S1 B4 B5 C1 -113.2(3)
Ru3 B4 B5 C1 26.0(3)
C1 B4 B5 B6 -36.0(2)
B9 B4 B5 B6 101.0(4)
B8 B4 B5 B6 64.7(4)
S1 B4 B5 B6 -149.3(3)
Ru3 B4 B5 B6 -10.0(4)
C1 B4 B5 B10 -99.4(3)
B9 B4 B5 B10 37.6(2)
B8 B4 B5 B10 1.3(3)
S1 B4 B5 B10 147.4(2)
Ru3 B4 B5 B10 -73.4(3)
C1 B4 B5 B9 -137.0(3)
B8 B4 B5 B9 -36.3(3)
S1 B4 B5 B9 109.8(3)
Ru3 B4 B5 B9 -111.0(3)
C14 C2 B6 C1 114.8(3)
B11 C2 B6 C1 -138.9(3)
B7 C2 B6 C1 -102.3(3)
Ru3 C2 B6 C1 -25.8(2)
C14 C2 B6 B11 -106.3(3)
C1 C2 B6 B11 138.9(3)
B7 C2 B6 B11 36.6(3)
Ru3 C2 B6 B11 113.0(3)
C14 C2 B6 B5 151.4(3)
C1 C2 B6 B5 36.7(3)
B11 C2 B6 B5 -102.2(3)
B7 C2 B6 B5 -65.7(4)
Ru3 C2 B6 B5 10.8(4)
C14 C2 B6 B10 -145.4(3)
C1 C2 B6 B10 99.8(3)
B11 C2 B6 B10 -39.0(3)
B7 C2 B6 B10 -2.5(3)
Ru3 C2 B6 B10 74.0(3)
C13 C1 B6 C2 -114.7(3)
B4 C1 B6 C2 100.6(3)
B5 C1 B6 C2 138.3(3)
Ru3 C1 B6 C2 25.8(2)
C13 C1 B6 B11 -150.3(3)
C2 C1 B6 B11 -35.6(2)
B4 C1 B6 B11 65.0(3)
B5 C1 B6 B11 102.6(3)
Ru3 C1 B6 B11 -9.8(3)
C13 C1 B6 B5 107.1(3)
C2 C1 B6 B5 -138.3(3)
B4 C1 B6 B5 -37.6(3)
Ru3 C1 B6 B5 -112.4(3)
C13 C1 B6 B10 146.3(3)
C2 C1 B6 B10 -99.1(3)
B4 C1 B6 B10 1.6(3)
B5 C1 B6 B10 39.2(3)
Ru3 C1 B6 B10 -73.3(3)
C1 B5 B6 C2 -35.7(2)
B10 B5 B6 C2 100.2(3)
B9 B5 B6 C2 62.9(3)
B4 B5 B6 C2 -0.3(4)
B10 B5 B6 C1 135.9(3)
B9 B5 B6 C1 98.7(3)
B4 B5 B6 C1 35.5(2)
C1 B5 B6 B11 -97.4(3)
B10 B5 B6 B11 38.6(3)
B9 B5 B6 B11 1.3(4)
B4 B5 B6 B11 -61.9(4)
C1 B5 B6 B10 -135.9(3)
B9 B5 B6 B10 -37.3(3)
B4 B5 B6 B10 -100.5(3)
C14 C2 B7 B12 139.3(3)
C1 C2 B7 B12 -64.4(3)
B11 C2 B7 B12 38.3(3)
B6 C2 B7 B12 2.4(3)
Ru3 C2 B7 B12 -116.3(2)
C14 C2 B7 B11 101.0(3)
C1 C2 B7 B11 -102.7(3)
B6 C2 B7 B11 -35.9(2)
Ru3 C2 B7 B11 -154.6(2)
C14 C2 B7 B8 -158.5(3)
C1 C2 B7 B8 -2.2(3)
B11 C2 B7 B8 100.5(3)
B6 C2 B7 B8 64.6(3)
Ru3 C2 B7 B8 -54.1(2)
C14 C2 B7 Ru3 -104.4(3)
C1 C2 B7 Ru3 51.9(2)
B11 C2 B7 Ru3 154.6(2)
B6 C2 B7 Ru3 118.7(2)
C1 B4 B8 B12 60.9(3)
B9 B4 B8 B12 -38.3(2)
B5 B4 B8 B12 -2.4(3)
S1 B4 B8 B12 -141.7(3)
Ru3 B4 B8 B12 114.0(2)
C1 B4 B8 B7 -1.2(3)
B9 B4 B8 B7 -100.3(3)
B5 B4 B8 B7 -64.4(3)
S1 B4 B8 B7 156.3(3)
Ru3 B4 B8 B7 52.0(2)
C1 B4 B8 B9 99.1(3)
B5 B4 B8 B9 35.9(2)
S1 B4 B8 B9 -103.4(3)
Ru3 B4 B8 B9 152.3(2)
C1 B4 B8 Ru3 -53.1(2)
B9 B4 B8 Ru3 -152.3(2)
B5 B4 B8 Ru3 -116.4(2)
S1 B4 B8 Ru3 104.3(3)
C2 B7 B8 B12 -97.0(3)
B11 B7 B8 B12 -36.5(2)
Ru3 B7 B8 B12 -150.7(2)
C2 B7 B8 B4 2.0(3)
B12 B7 B8 B4 99.0(3)
B11 B7 B8 B4 62.5(3)
Ru3 B7 B8 B4 -51.7(2)
C2 B7 B8 B9 -59.4(3)
B12 B7 B8 B9 37.6(3)
B11 B7 B8 B9 1.1(3)
Ru3 B7 B8 B9 -113.0(2)
C2 B7 B8 Ru3 53.64(19)
B12 B7 B8 Ru3 150.7(2)
B11 B7 B8 Ru3 114.2(2)
C1 B4 B9 B10 0.1(3)
B5 B4 B9 B10 -37.6(3)
B8 B4 B9 B10 102.8(3)
S1 B4 B9 B10 -137.8(2)
Ru3 B4 B9 B10 72.5(3)
C1 B4 B9 B12 -63.5(3)
B5 B4 B9 B12 -101.2(3)
B8 B4 B9 B12 39.2(3)
S1 B4 B9 B12 158.6(2)
Ru3 B4 B9 B12 8.9(4)
C1 B4 B9 B5 37.7(3)
B8 B4 B9 B5 140.4(3)
S1 B4 B9 B5 -100.2(3)
Ru3 B4 B9 B5 110.1(3)
C1 B4 B9 B8 -102.6(3)
B5 B4 B9 B8 -140.4(3)
S1 B4 B9 B8 119.5(3)
Ru3 B4 B9 B8 -30.3(2)
C1 B5 B9 B10 100.4(3)
B6 B5 B9 B10 37.3(3)
B4 B5 B9 B10 137.8(3)
C1 B5 B9 B4 -37.3(3)
B6 B5 B9 B4 -100.4(3)
B10 B5 B9 B4 -137.8(3)
C1 B5 B9 B12 62.4(4)
B6 B5 B9 B12 -0.7(3)
B10 B5 B9 B12 -38.1(2)
B4 B5 B9 B12 99.7(3)
C1 B5 B9 B8 -1.4(4)
B6 B5 B9 B8 -64.5(4)
B10 B5 B9 B8 -101.8(3)
B4 B5 B9 B8 36.0(3)
B12 B8 B9 B10 35.9(3)
B4 B8 B9 B10 -99.9(3)
B7 B8 B9 B10 -2.1(4)
Ru3 B8 B9 B10 -71.7(3)
B12 B8 B9 B4 135.8(3)
B7 B8 B9 B4 97.8(3)
Ru3 B8 B9 B4 28.2(2)
B4 B8 B9 B12 -135.8(3)
B7 B8 B9 B12 -38.0(2)
Ru3 B8 B9 B12 -107.6(3)
B12 B8 B9 B5 99.7(3)
B4 B8 B9 B5 -36.0(3)
B7 B8 B9 B5 61.8(4)
Ru3 B8 B9 B5 -7.8(4)
C2 B6 B10 B5 -99.1(3)
C1 B6 B10 B5 -38.8(2)
B11 B6 B10 B5 -137.3(3)
C2 B6 B10 B9 -61.8(3)
C1 B6 B10 B9 -1.5(3)
B11 B6 B10 B9 -99.9(3)
B5 B6 B10 B9 37.4(2)
C2 B6 B10 B11 38.1(2)
C1 B6 B10 B11 98.5(3)
B5 B6 B10 B11 137.3(3)
C2 B6 B10 B12 1.5(3)
C1 B6 B10 B12 61.8(3)
B11 B6 B10 B12 -36.6(3)
B5 B6 B10 B12 100.6(3)
C1 B5 B10 B6 39.0(2)
B9 B5 B10 B6 138.3(3)
B4 B5 B10 B6 100.7(3)
C1 B5 B10 B9 -99.3(3)
B6 B5 B10 B9 -138.3(3)
B4 B5 B10 B9 -37.5(2)
C1 B5 B10 B11 1.5(3)
B6 B5 B10 B11 -37.5(2)
B9 B5 B10 B11 100.8(3)
B4 B5 B10 B11 63.3(3)
C1 B5 B10 B12 -61.4(3)
B6 B5 B10 B12 -100.4(3)
B9 B5 B10 B12 37.9(2)
B4 B5 B10 B12 0.3(3)
B4 B9 B10 B6 0.8(4)
B12 B9 B10 B6 100.5(3)
B5 B9 B10 B6 -37.0(2)
B8 B9 B10 B6 64.7(3)
B4 B9 B10 B5 37.9(2)
B12 B9 B10 B5 137.5(3)
B8 B9 B10 B5 101.8(3)
B4 B9 B10 B11 -61.7(3)
B12 B9 B10 B11 38.0(3)
B5 B9 B10 B11 -99.5(3)
B8 B9 B10 B11 2.2(4)
B4 B9 B10 B12 -99.6(3)
B5 B9 B10 B12 -137.5(3)
B8 B9 B10 B12 -35.7(3)
C14 C2 B11 B6 100.8(3)
C1 C2 B11 B6 -38.0(2)
B7 C2 B11 B6 -141.7(3)
Ru3 C2 B11 B6 -113.4(3)
C14 C2 B11 B10 139.8(3)
C1 C2 B11 B10 0.9(3)
B6 C2 B11 B10 39.0(3)
B7 C2 B11 B10 -102.8(3)
Ru3 C2 B11 B10 -74.5(3)
C14 C2 B11 B12 -156.8(3)
C1 C2 B11 B12 64.4(3)
B6 C2 B11 B12 102.4(3)
B7 C2 B11 B12 -39.4(3)
Ru3 C2 B11 B12 -11.1(4)
C14 C2 B11 B7 -117.4(3)
C1 C2 B11 B7 103.7(3)
B6 C2 B11 B7 141.7(3)
Ru3 C2 B11 B7 28.3(2)
C1 B6 B11 C2 35.1(2)
B5 B6 B11 C2 97.7(3)
B10 B6 B11 C2 136.1(3)
C2 B6 B11 B10 -136.1(3)
C1 B6 B11 B10 -101.0(3)
B5 B6 B11 B10 -38.5(3)
C2 B6 B11 B12 -99.0(3)
C1 B6 B11 B12 -63.9(3)
B5 B6 B11 B12 -1.3(4)
B10 B6 B11 B12 37.1(3)
C2 B6 B11 B7 -34.7(2)
C1 B6 B11 B7 0.4(3)
B5 B6 B11 B7 63.0(3)
B10 B6 B11 B7 101.4(3)
B6 B10 B11 C2 -39.1(2)
B5 B10 B11 C2 -1.5(4)
B9 B10 B11 C2 61.8(3)
B12 B10 B11 C2 99.8(3)
B5 B10 B11 B6 37.6(2)
B9 B10 B11 B6 100.8(3)
B12 B10 B11 B6 138.9(3)
B6 B10 B11 B12 -138.9(3)
B5 B10 B11 B12 -101.3(3)
B9 B10 B11 B12 -38.0(3)
B6 B10 B11 B7 -102.4(3)
B5 B10 B11 B7 -64.8(3)
B9 B10 B11 B7 -1.5(4)
B12 B10 B11 B7 36.5(3)
B12 B7 B11 C2 -135.6(3)
B8 B7 B11 C2 -98.9(3)
Ru3 B7 B11 C2 -26.5(2)
C2 B7 B11 B6 34.9(2)
B12 B7 B11 B6 -100.7(3)
B8 B7 B11 B6 -64.0(3)
Ru3 B7 B11 B6 8.4(3)
C2 B7 B11 B10 99.1(3)
B12 B7 B11 B10 -36.5(3)
B8 B7 B11 B10 0.2(3)
Ru3 B7 B11 B10 72.6(3)
C2 B7 B11 B12 135.6(3)
B8 B7 B11 B12 36.7(3)
Ru3 B7 B11 B12 109.2(3)
C2 B11 B12 B9 -62.8(3)
B6 B11 B12 B9 0.9(3)
B10 B11 B12 B9 37.8(3)
B7 B11 B12 B9 -101.9(3)
C2 B11 B12 B10 -100.6(3)
B6 B11 B12 B10 -37.0(3)
B7 B11 B12 B10 -139.8(3)
C2 B11 B12 B7 39.1(2)
B6 B11 B12 B7 102.8(3)
B10 B11 B12 B7 139.8(3)
C2 B11 B12 B8 1.6(4)
B6 B11 B12 B8 65.3(3)
B10 B11 B12 B8 102.3(3)
B7 B11 B12 B8 -37.5(3)
B10 B9 B12 B11 -37.9(2)
B4 B9 B12 B11 63.4(3)
B5 B9 B12 B11 -0.1(3)
B8 B9 B12 B11 102.7(3)
B4 B9 B12 B10 101.3(3)
B5 B9 B12 B10 37.8(3)
B8 B9 B12 B10 140.6(3)
B10 B9 B12 B7 -101.7(3)
B4 B9 B12 B7 -0.3(4)
B5 B9 B12 B7 -63.9(3)
B8 B9 B12 B7 38.9(3)
B10 B9 B12 B8 -140.6(3)
B4 B9 B12 B8 -39.2(2)
B5 B9 B12 B8 -102.7(3)
B6 B10 B12 B11 36.4(3)
B5 B10 B12 B11 99.2(3)
B9 B10 B12 B11 137.2(3)
B6 B10 B12 B9 -100.8(3)
B5 B10 B12 B9 -38.0(2)
B11 B10 B12 B9 -137.2(3)
B6 B10 B12 B7 -0.1(4)
B5 B10 B12 B7 62.7(3)
B9 B10 B12 B7 100.7(3)
B11 B10 B12 B7 -36.5(3)
B6 B10 B12 B8 -64.6(3)
B5 B10 B12 B8 -1.9(3)
B9 B10 B12 B8 36.2(3)
B11 B10 B12 B8 -101.0(3)
C2 B7 B12 B11 -37.5(2)
B8 B7 B12 B11 -138.6(3)
Ru3 B7 B12 B11 -107.6(3)
C2 B7 B12 B9 62.0(3)
B11 B7 B12 B9 99.6(3)
B8 B7 B12 B9 -39.1(3)
Ru3 B7 B12 B9 -8.0(4)
C2 B7 B12 B10 -1.4(4)
B11 B7 B12 B10 36.2(3)
B8 B7 B12 B10 -102.5(3)
Ru3 B7 B12 B10 -71.4(3)
C2 B7 B12 B8 101.1(3)
B11 B7 B12 B8 138.6(3)
Ru3 B7 B12 B8 31.1(2)
B4 B8 B12 B11 -61.2(3)
B7 B8 B12 B11 37.4(3)
B9 B8 B12 B11 -99.4(3)
Ru3 B8 B12 B11 7.4(4)
B4 B8 B12 B9 38.2(2)
B7 B8 B12 B9 136.8(3)
Ru3 B8 B12 B9 106.8(3)
B4 B8 B12 B10 2.6(3)
B7 B8 B12 B10 101.2(3)
B9 B8 B12 B10 -35.6(3)
Ru3 B8 B12 B10 71.1(3)
B4 B8 B12 B7 -98.6(3)
B9 B8 B12 B7 -136.8(3)
Ru3 B8 B12 B7 -30.1(2)
C20 C16 C17 C18 -0.4(4)
C21 C16 C17 C18 -173.3(3)
Ru3 C16 C17 C18 60.9(2)
C20 C16 C17 C22 172.5(3)
C21 C16 C17 C22 -0.4(5)
Ru3 C16 C17 C22 -126.2(3)
C20 C16 C17 Ru3 -61.3(2)
C21 C16 C17 Ru3 125.8(3)
C16 C17 C18 C19 0.9(4)
C22 C17 C18 C19 -172.2(3)
Ru3 C17 C18 C19 63.4(2)
C16 C17 C18 C23 175.1(3)
C22 C17 C18 C23 1.9(5)
Ru3 C17 C18 C23 -122.4(3)
C16 C17 C18 Ru3 -62.6(2)
C22 C17 C18 Ru3 124.3(4)
C17 C18 C19 C20 -1.0(4)
C23 C18 C19 C20 -175.1(3)
Ru3 C18 C19 C20 62.9(2)
C17 C18 C19 C24 170.6(3)
C23 C18 C19 C24 -3.4(6)
Ru3 C18 C19 C24 -125.4(3)
C17 C18 C19 Ru3 -64.0(2)
C23 C18 C19 Ru3 122.0(4)
C17 C16 C20 C19 -0.2(4)
C21 C16 C20 C19 172.7(3)
Ru3 C16 C20 C19 -61.3(2)
C17 C16 C20 C25 -170.8(3)
C21 C16 C20 C25 2.1(5)
Ru3 C16 C20 C25 128.1(3)
C17 C16 C20 Ru3 61.1(2)
C21 C16 C20 Ru3 -126.0(3)
C18 C19 C20 C16 0.8(4)
C24 C19 C20 C16 -170.5(3)
Ru3 C19 C20 C16 62.6(2)
C18 C19 C20 C25 171.3(3)
C24 C19 C20 C25 -0.1(6)
Ru3 C19 C20 C25 -127.0(3)
C18 C19 C20 Ru3 -61.8(2)
C24 C19 C20 Ru3 126.9(4)
